data_1516253
loop_
_publ_author_name
'Lekin, Kristina'
'Phan, Hoa'
'Winter, Stephen M.'
'Wong, Joanne W. L.'
'Leitch, Alicea A.'
'Laniel, Dominique'
'Yong, Wenjun'
'Secco, Richard A.'
'Tse, John S.'
'Desgreniers, Serge'
'Dube, Paul A.'
'Shatruk, Michael'
'Oakley, Richard T.'

_publ_section_title
;
 Heat, Pressure and Light-Induced Interconversion of Bisdithiazolyl
 Radicals and Dimers.
;
_journal_issue 22
_journal_name_full 'Journal of the American Chemical Society'
_journal_page_first 8050
_journal_paper_doi 10.1021/ja502753t
_journal_volume 136
_journal_year 2014
_chemical_formula_moiety 'C6 H3 F N3 S4'
_chemical_formula_sum 'C6 H3 F N3 S4'
_chemical_formula_weight 264.35
_chemical_name_common FBPMe-radical-100K-cell-II
_chemical_name_systematic
; 
 ? 
;
_space_group_IT_number 14
_space_group_name_Hall '-P 2ybc'
_symmetry_cell_setting monoclinic
_symmetry_space_group_name_Hall '-P 2ybc'
_symmetry_space_group_name_H-M 'P 1 21/c 1'
_atom_sites_solution_hydrogens geom
_atom_sites_solution_primary direct
_atom_sites_solution_secondary difmap
_audit_creation_method SHELXL-97
_cell_angle_alpha 90.00
_cell_angle_beta 71.26(3)
_cell_angle_gamma 90.00
_cell_formula_units_Z 4
_cell_length_a 4.789(5)
_cell_length_b 12.683(14)
_cell_length_c 16.599(16)
_cell_measurement_temperature 100(2)
_cell_volume 954.8(17)
_computing_cell_refinement 'Saint V8.27(Bruker AXS, 2011)'
_computing_data_collection 'Apex2 V2012.12-0(Bruker AXS, 2012'
_computing_data_reduction 'Saint V8.27(Bruker AXS, 2011)'
_computing_publication_material 'SHELXL-97 (Sheldrick, 1997)'
_computing_structure_refinement 'SHELXL-97 (Sheldrick, 1997)'
_computing_structure_solution 'SHELXS-97 (Sheldrick, 1990)'
_diffrn_ambient_temperature 100(2)
_diffrn_measured_fraction_theta_full 0.995
_diffrn_measured_fraction_theta_max 0.995
_diffrn_measurement_device_type 'Bruker D8 Quest-photon 100 detector'
_diffrn_measurement_method 'profile data from \w scans'
_diffrn_radiation_monochromator graphite
_diffrn_radiation_source 'micro-focus sealed tube'
_diffrn_radiation_type MoK\a
_diffrn_radiation_wavelength 0.71073
_diffrn_reflns_av_R_equivalents 0.0000
_diffrn_reflns_av_sigmaI/netI 0.0820
_diffrn_reflns_limit_h_max 5
_diffrn_reflns_limit_h_min -5
_diffrn_reflns_limit_k_max 0
_diffrn_reflns_limit_k_min -15
_diffrn_reflns_limit_l_max 20
_diffrn_reflns_limit_l_min -10
_diffrn_reflns_number 1915
_diffrn_reflns_theta_full 26.26
_diffrn_reflns_theta_max 26.25
_diffrn_reflns_theta_min 2.06
_exptl_absorpt_coefficient_mu 0.967
_exptl_absorpt_correction_T_max 0.9901
_exptl_absorpt_correction_T_min 0.8725
_exptl_absorpt_correction_type multi-scan
_exptl_absorpt_process_details SADABS
_exptl_crystal_colour black
_exptl_crystal_density_diffrn 1.839
_exptl_crystal_density_method 'not measured'
_exptl_crystal_description needle
_exptl_crystal_F_000 532
_exptl_crystal_size_max 0.14
_exptl_crystal_size_mid 0.01
_exptl_crystal_size_min 0.01
_refine_diff_density_max 0.930
_refine_diff_density_min -0.642
_refine_diff_density_rms 0.184
_refine_ls_extinction_method none
_refine_ls_goodness_of_fit_ref 1.285
_refine_ls_hydrogen_treatment constr
_refine_ls_matrix_type full
_refine_ls_number_parameters 128
_refine_ls_number_reflns 1915
_refine_ls_number_restraints 0
_refine_ls_restrained_S_all 1.285
_refine_ls_R_factor_all 0.1174
_refine_ls_R_factor_gt 0.0838
_refine_ls_shift/su_max 0.000
_refine_ls_shift/su_mean 0.000
_refine_ls_structure_factor_coef Fsqd
_refine_ls_weighting_details 'calc w=1/[\s^2^(Fo^2^)+(0.0926P)^2^+0.0000P] where P=(Fo^2^+2Fc^2^)/3'
_refine_ls_weighting_scheme calc
_refine_ls_wR_factor_gt 0.1930
_refine_ls_wR_factor_ref 0.2044
_reflns_number_gt 1360
_reflns_number_total 1915
_reflns_threshold_expression >2sigma(I)
_cod_data_source_file ja502753t_si_008.cif
_cod_data_source_block twin4
_cod_depositor_comments 'Adding full bibliography for 1516253--1516258.cif.'
_cod_original_sg_symbol_H-M 'P 21/c'
_cod_database_code 1516253

loop_
_symmetry_equiv_pos_as_xyz
'x, y, z'
'-x, y+1/2, -z+1/2'
'-x, -y, -z'
'x, -y-1/2, z-1/2'

loop_
_atom_site_label
_atom_site_type_symbol
_atom_site_fract_x
_atom_site_fract_y
_atom_site_fract_z
_atom_site_U_iso_or_equiv
_atom_site_adp_type
_atom_site_occupancy
_atom_site_symmetry_multiplicity
_atom_site_calc_flag
_atom_site_refinement_flags
S1 S -0.4304(4) 0.43450(16) 0.89368(12) 0.0306(5) Uani 1 1 d .
S2 S -0.1836(4) 0.37683(15) 0.76954(11) 0.0228(5) Uani 1 1 d .
S3 S 0.6587(4) 0.00324(15) 0.87889(10) 0.0236(5) Uani 1 1 d .
S4 S 0.6488(4) 0.06146(15) 0.75838(10) 0.0217(5) Uani 1 1 d .
F1 F 0.3132(8) 0.2191(3) 0.6813(2) 0.0249(10) Uani 1 1 d .
N1 N -0.2918(13) 0.3532(5) 0.9527(4) 0.0278(15) Uani 1 1 d .
N2 N 0.0526(12) 0.2190(5) 0.9481(3) 0.0219(14) Uani 1 1 d .
N3 N 0.3950(12) 0.0814(5) 0.9425(3) 0.0246(14) Uani 1 1 d .
C1 C -0.0852(15) 0.2884(6) 0.9074(4) 0.0245(17) Uani 1 1 d .
C2 C 0.0066(15) 0.2877(5) 0.8137(4) 0.0215(16) Uani 1 1 d .
C3 C 0.2254(14) 0.2179(6) 0.7688(4) 0.0198(15) Uani 1 1 d .
C4 C 0.3601(14) 0.1502(6) 0.8091(4) 0.0233(16) Uani 1 1 d .
C5 C 0.2713(14) 0.1471(6) 0.9023(4) 0.0187(15) Uani 1 1 d .
C6 C -0.0303(16) 0.2213(7) 1.0429(4) 0.0322(19) Uani 1 1 d .
H6C H 0.1394 0.2047 1.0594 0.048 Uiso 1 1 calc R
H6B H -0.1824 0.1702 1.0669 0.048 Uiso 1 1 calc R
H6A H -0.1009 0.2903 1.0633 0.048 Uiso 1 1 calc R

loop_
_atom_site_aniso_label
_atom_site_aniso_U_11
_atom_site_aniso_U_22
_atom_site_aniso_U_33
_atom_site_aniso_U_23
_atom_site_aniso_U_13
_atom_site_aniso_U_12
S1 0.0290(11) 0.0373(12) 0.0250(10) -0.0033(8) -0.0078(8) 0.0058(9)
S2 0.0246(10) 0.0286(11) 0.0162(9) 0.0014(7) -0.0080(7) 0.0005(8)
S3 0.0239(10) 0.0326(12) 0.0147(8) -0.0008(7) -0.0070(7) 0.0038(8)
S4 0.0229(9) 0.0303(11) 0.0121(8) -0.0012(7) -0.0057(7) 0.0010(8)
F1 0.030(2) 0.036(3) 0.0100(19) 0.0013(17) -0.0083(17) 0.0004(18)
N1 0.030(4) 0.032(4) 0.021(3) -0.002(3) -0.008(3) 0.005(3)
N2 0.021(3) 0.034(4) 0.011(3) -0.003(2) -0.006(2) 0.003(3)
N3 0.025(3) 0.032(4) 0.017(3) -0.001(3) -0.006(3) 0.004(3)
C1 0.019(4) 0.032(5) 0.024(4) -0.001(3) -0.009(3) 0.000(3)
C2 0.021(4) 0.027(4) 0.021(4) 0.007(3) -0.013(3) -0.006(3)
C3 0.019(3) 0.031(4) 0.008(3) -0.002(3) -0.003(3) -0.003(3)
C4 0.014(3) 0.027(4) 0.029(4) -0.001(3) -0.006(3) -0.002(3)
C5 0.015(3) 0.023(4) 0.017(3) 0.001(3) -0.005(3) -0.003(3)
C6 0.030(4) 0.054(6) 0.011(4) -0.005(3) -0.005(3) 0.008(4)

loop_
_atom_type_symbol
_atom_type_description
_atom_type_scat_dispersion_real
_atom_type_scat_dispersion_imag
_atom_type_scat_source
C C 0.0033 0.0016 'International Tables Vol C Tables 4.2.6.8 and 6.1.1.4'
H H 0.0000 0.0000 'International Tables Vol C Tables 4.2.6.8 and 6.1.1.4'
N N 0.0061 0.0033 'International Tables Vol C Tables 4.2.6.8 and 6.1.1.4'
F F 0.0171 0.0103 'International Tables Vol C Tables 4.2.6.8 and 6.1.1.4'
S S 0.1246 0.1234 'International Tables Vol C Tables 4.2.6.8 and 6.1.1.4'

loop_
_geom_angle_atom_site_label_1
_geom_angle_atom_site_label_2
_geom_angle_atom_site_label_3
_geom_angle
N1 S1 S2 98.6(2)
C2 S2 S1 91.0(3)
N3 S3 S4 98.4(2)
C4 S4 S3 91.3(2)
C1 N1 S1 114.2(5)
C1 N2 C5 122.0(6)
C1 N2 C6 119.4(6)
C5 N2 C6 118.6(6)
C5 N3 S3 115.0(5)
N1 C1 N2 120.0(6)
N1 C1 C2 121.4(6)
N2 C1 C2 118.6(6)
C3 C2 C1 119.2(6)
C3 C2 S2 126.1(5)
C1 C2 S2 114.7(5)
C4 C3 F1 119.4(6)
C4 C3 C2 121.9(6)
F1 C3 C2 118.7(6)
C3 C4 C5 120.6(6)
C3 C4 S4 125.7(5)
C5 C4 S4 113.6(5)
N3 C5 N2 120.7(6)
N3 C5 C4 121.6(6)
N2 C5 C4 117.6(6)
N2 C6 H6C 109.5
N2 C6 H6B 109.5
H6C C6 H6B 109.5
N2 C6 H6A 109.5
H6C C6 H6A 109.5
H6B C6 H6A 109.5

loop_
_geom_bond_atom_site_label_1
_geom_bond_atom_site_label_2
_geom_bond_distance
S1 N1 1.698(6)
S1 S2 2.148(3)
S2 C2 1.754(7)
S3 N3 1.683(6)
S3 S4 2.147(3)
S4 C4 1.772(7)
F1 C3 1.376(7)
N1 C1 1.320(9)
N2 C1 1.397(9)
N2 C5 1.412(9)
N2 C6 1.495(8)
N3 C5 1.321(9)
C1 C2 1.473(10)
C2 C3 1.391(10)
C3 C4 1.370(10)
C4 C5 1.468(10)
C6 H6C 0.9600
C6 H6B 0.9600
C6 H6A 0.9600

loop_
_geom_torsion_atom_site_label_1
_geom_torsion_atom_site_label_2
_geom_torsion_atom_site_label_3
_geom_torsion_atom_site_label_4
_geom_torsion
N1 S1 S2 C2 -2.3(3)
N3 S3 S4 C4 -1.5(3)
S2 S1 N1 C1 2.3(6)
S4 S3 N3 C5 1.0(5)
S1 N1 C1 N2 178.4(5)
S1 N1 C1 C2 -1.1(9)
C5 N2 C1 N1 179.0(6)
C6 N2 C1 N1 -1.7(10)
C5 N2 C1 C2 -1.4(10)
C6 N2 C1 C2 177.8(6)
N1 C1 C2 C3 180.0(7)
N2 C1 C2 C3 0.4(10)
N1 C1 C2 S2 -1.1(9)
N2 C1 C2 S2 179.4(5)
S1 S2 C2 C3 -179.1(6)
S1 S2 C2 C1 2.1(5)
C1 C2 C3 C4 -0.6(10)
S2 C2 C3 C4 -179.4(6)
C1 C2 C3 F1 -178.9(6)
S2 C2 C3 F1 2.3(9)
F1 C3 C4 C5 180.0(6)
C2 C3 C4 C5 1.7(10)
F1 C3 C4 S4 0.6(10)
C2 C3 C4 S4 -177.7(5)
S3 S4 C4 C3 -178.8(6)
S3 S4 C4 C5 1.7(5)
S3 N3 C5 N2 -178.3(5)
S3 N3 C5 C4 0.2(9)
C1 N2 C5 N3 -179.0(6)
C6 N2 C5 N3 1.7(10)
C1 N2 C5 C4 2.5(9)
C6 N2 C5 C4 -176.8(6)
C3 C4 C5 N3 178.9(6)
S4 C4 C5 N3 -1.6(9)
C3 C4 C5 N2 -2.6(10)
S4 C4 C5 N2 176.9(5)
